data_1010529
loop_
_publ_author_name
'Lipson, H'
'Beevers, C A'

_publ_section_title 'The Crystal Structure of the Alums'
_journal_coden_ASTM PRLAAZ
_journal_name_full
;
Proceedings of the Royal Society of London, Series A: Mathematical and
Physical Sciences (76,1906-)
;
_journal_page_first 664
_journal_page_last 680
_journal_paper_doi 10.1098/rspa.1935.0040
_journal_volume 148
_journal_year 1934
_chemical_formula_structural 'K Cr (S O4)2 (H2 O)12'
_chemical_formula_sum 'Cr H24 K O20 S2'
_chemical_name_systematic 'Potassium chromium sulfate dodecahydrate'
_space_group_IT_number 205
_symmetry_cell_setting cubic
_symmetry_Int_Tables_number 205
_symmetry_space_group_name_Hall '-P 2ac 2ab 3'
_symmetry_space_group_name_H-M 'P a -3'
_cell_angle_alpha 90
_cell_angle_beta 90
_cell_angle_gamma 90
_cell_formula_units_Z 4
_cell_length_a 12.171
_cell_length_b 12.171
_cell_length_c 12.171
_cell_volume 1802.9
_cod_original_formula_sum 'H24 Cr K O20 S2'
_cod_database_code 1010529

loop_
_symmetry_equiv_pos_as_xyz
x,y,z
1/2+x,1/2-y,-z
-x,1/2+y,1/2-z
1/2-x,-y,1/2+z
y,z,x
1/2-y,-z,1/2+x
1/2+y,1/2-z,-x
-y,1/2+z,1/2-x
z,x,y
-z,1/2+x,1/2-y
1/2-z,-x,1/2+y
1/2+z,1/2-x,-y
-x,-y,-z
1/2-x,1/2+y,z
x,1/2-y,1/2+z
1/2+x,y,1/2-z
-y,-z,-x
1/2+y,z,1/2-x
1/2-y,1/2+z,x
y,1/2-z,1/2+x
-z,-x,-y
z,1/2-x,1/2+y
1/2+z,x,1/2-y
1/2-z,1/2+x,y

loop_
_atom_site_label
_atom_site_fract_x
_atom_site_fract_y
_atom_site_fract_z
? ? ? ?
